data_4032170
loop_
_publ_author_name
'Tarrieu, Robert'
'Dumas, Adrien'
'Thongpaen, Jompol'
'Vives, Thomas'
'Roisnel, Thierry'
'Dorcet, Vincent'
'Cr\'evisy, Christophe'
'Basl\'e, Olivier'
'Mauduit, Marc'

_publ_section_title
;
 Readily Accessible Unsymmetrical Unsaturated 2,6-Diisopropylphenyl
 N-Heterocyclic Carbene Ligands. Applications in Enantioselective
 Catalysis.
;
_journal_issue 4
_journal_name_full 'The Journal of organic chemistry'
_journal_page_first 1880
_journal_page_last 1887
_journal_paper_doi 10.1021/acs.joc.6b02888
_journal_volume 82
_journal_year 2017
_chemical_absolute_configuration ad
_chemical_compound_source 'synthesis as described'
_chemical_formula_moiety 'C19 H27 N2, F6 P'
_chemical_formula_sum 'C19 H27 F6 N2 P'
_chemical_formula_weight 428.39
_chemical_name_systematic
;
 ?
;
_space_group_crystal_system orthorhombic
_space_group_IT_number 19
_space_group_name_Hall 'P 2ac 2ab'
_space_group_name_H-M_alt 'P 21 21 21'
_symmetry_space_group_name_Hall 'P 2ac 2ab'
_symmetry_space_group_name_H-M 'P 21 21 21'
_atom_sites_solution_hydrogens geom
_cell_angle_alpha 90
_cell_angle_beta 90
_cell_angle_gamma 90
_cell_formula_units_Z 4
_cell_length_a 9.6418(5)
_cell_length_b 13.0731(7)
_cell_length_c 16.4088(10)
_cell_measurement_reflns_used 7229
_cell_measurement_temperature 150
_cell_measurement_theta_max 27.50
_cell_measurement_theta_min 2.48
_cell_measurement_wavelength 0.71073
_cell_volume 2068.3(2)
_computing_cell_refinement 'APEX2 (Bruker, 2014); SAINT (Bruker, 2014)'
_computing_data_collection 'SAINT (Bruker, 2014); XPREP (Sheldrick, 2014)'
_computing_data_reduction 'SAINT (Bruker, 2014); XPREP (Sheldrick, 2014)'
_computing_molecular_graphics 'Ortep-3 for Windows (Farrugia, 1997)'
_computing_publication_material 'CRYSCALc (T. Roisnel, local program, 2015)'
_computing_structure_refinement 'SHELXL-2014/7 (Sheldrick, 2014)'
_computing_structure_solution 'SIR97 (Altomare et al., 1999)'
_diffrn_ambient_temperature 150
_diffrn_detector '(CMOS) PHOTON 100'
_diffrn_measured_fraction_theta_full 0.993
_diffrn_measured_fraction_theta_max 0.994
_diffrn_measurement_device_type 'D8 VENTURE Bruker AXS'
_diffrn_measurement_method 'rotation images'
_diffrn_radiation_monochromator 'multilayer monochromator'
_diffrn_radiation_probe x-ray
_diffrn_radiation_source 'Incoatec microfocus sealed tube'
_diffrn_radiation_type MoK\a
_diffrn_radiation_wavelength 0.71073
_diffrn_reflns_av_R_equivalents 0.0363
_diffrn_reflns_av_unetI/netI 0.0434
_diffrn_reflns_limit_h_max 12
_diffrn_reflns_limit_h_min -10
_diffrn_reflns_limit_k_max 16
_diffrn_reflns_limit_k_min -16
_diffrn_reflns_limit_l_max 21
_diffrn_reflns_limit_l_min -21
_diffrn_reflns_number 11458
_diffrn_reflns_theta_full 25.242
_diffrn_reflns_theta_max 27.475
_diffrn_reflns_theta_min 2.931
_exptl_absorpt_coefficient_mu 0.192
_exptl_absorpt_correction_T_max 0.977
_exptl_absorpt_correction_T_min 0.837
_exptl_absorpt_correction_type multi-scan
_exptl_absorpt_process_details
;
  [Sheldrick, G.M. (2014). SADABS Bruker AXS Inc., Madison, Wisconsin, USA]
;
_exptl_crystal_colour colourless
_exptl_crystal_density_diffrn 1.376
_exptl_crystal_description prism
_exptl_crystal_F_000 896
_exptl_crystal_size_max 0.330
_exptl_crystal_size_mid 0.290
_exptl_crystal_size_min 0.120
_refine_diff_density_max 0.439
_refine_diff_density_min -0.271
_refine_diff_density_rms 0.050
_refine_ls_abs_structure_details
;
Flack x determined using 1617 quotients [(I+)-(I-)]/[(I+)+(I-)]
(Parsons, Flack and Wagner, Acta Cryst. B69 (2013) 249-259).
;
_refine_ls_abs_structure_Flack 0.04(5)
_refine_ls_extinction_method none
_refine_ls_goodness_of_fit_ref 1.019
_refine_ls_hydrogen_treatment constr
_refine_ls_matrix_type full
_refine_ls_number_parameters 257
_refine_ls_number_reflns 4699
_refine_ls_number_restraints 0
_refine_ls_restrained_S_all 1.019
_refine_ls_R_factor_all 0.0519
_refine_ls_R_factor_gt 0.0439
_refine_ls_shift/su_max 0.000
_refine_ls_shift/su_mean 0.000
_refine_ls_structure_factor_coef Fsqd
_refine_ls_weighting_details 'w=1/[\s^2^(Fo^2^)+(0.0620P)^2^+0.7374P] where P=(Fo^2^+2Fc^2^)/3'
_refine_ls_weighting_scheme calc
_refine_ls_wR_factor_gt 0.1079
_refine_ls_wR_factor_ref 0.1132
_reflns_number_gt 4178
_reflns_number_total 4699
_reflns_threshold_expression >2sigma(I)
_cod_data_source_file jo6b02888_si_001.cif
_cod_data_source_block RT258
_cod_depositor_comments
;
The following automatic conversions were performed:

'_space_group_crystal_system' value 'Orthorhombic' changed to
'orthorhombic' according to
/usr/data/users/saulius/crontab/automatic-downloads/rss-feeds/ACS/lib/dictionaries/cif_core.dic
dictionary named 'cif_core.dic' version 2.4.2 from 2011-04-26.

Automatic conversion script
Id: cif_fix_values 4268 2015-11-12 08:31:59Z antanas 

 Adding full bibliography for 4032167--4032170.cif.
;
_cod_database_code 4032170

loop_
_space_group_symop_operation_xyz
'x, y, z'
'-x+1/2, -y, z+1/2'
'-x, y+1/2, -z+1/2'
'x+1/2, -y+1/2, -z'

loop_
_atom_site_label
_atom_site_type_symbol
_atom_site_fract_x
_atom_site_fract_y
_atom_site_fract_z
_atom_site_U_iso_or_equiv
_atom_site_adp_type
_atom_site_occupancy
_atom_site_symmetry_multiplicity
_atom_site_calc_flag
_atom_site_refinement_flags
_atom_site_disorder_assembly
C1 C 0.7013(3) 0.6240(2) 0.60553(15) 0.0151(5) Uani 1 1 d . .
C2 C 0.6945(3) 0.7289(2) 0.59005(16) 0.0189(5) Uani 1 1 d . .
C3 C 0.5860(3) 0.7772(2) 0.53474(19) 0.0255(6) Uani 1 1 d . .
H3 H 0.5340 0.7213 0.5065 0.031 Uiso 1 1 calc R U
C4 C 0.6553(5) 0.8443(3) 0.4702(2) 0.0470(10) Uani 1 1 d . .
H4A H 0.7061 0.8999 0.4969 0.071 Uiso 1 1 calc R U
H4B H 0.5843 0.8731 0.4342 0.071 Uiso 1 1 calc R U
H4C H 0.7200 0.8028 0.4381 0.071 Uiso 1 1 calc R U
C5 C 0.4836(4) 0.8394(3) 0.5852(3) 0.0448(10) Uani 1 1 d . .
H5A H 0.4398 0.7951 0.6259 0.067 Uiso 1 1 calc R U
H5B H 0.4123 0.8682 0.5494 0.067 Uiso 1 1 calc R U
H5C H 0.5330 0.8951 0.6129 0.067 Uiso 1 1 calc R U
C6 C 0.7926(3) 0.7901(2) 0.62870(18) 0.0237(6) Uani 1 1 d . .
H6 H 0.7914 0.8619 0.6199 0.028 Uiso 1 1 calc R U
C7 C 0.8917(3) 0.7485(2) 0.67961(19) 0.0251(6) Uani 1 1 d . .
H7 H 0.9572 0.7919 0.7056 0.030 Uiso 1 1 calc R U
C8 C 0.8962(3) 0.6436(2) 0.69319(18) 0.0234(6) Uani 1 1 d . .
H8 H 0.9653 0.6159 0.7281 0.028 Uiso 1 1 calc R U
C9 C 0.8004(3) 0.5787(2) 0.65612(16) 0.0169(5) Uani 1 1 d . .
C10 C 0.8113(3) 0.4636(2) 0.67035(17) 0.0213(6) Uani 1 1 d . .
H10 H 0.7339 0.4295 0.6401 0.026 Uiso 1 1 calc R U
C11 C 0.7956(4) 0.4382(2) 0.7610(2) 0.0344(7) Uani 1 1 d . .
H11A H 0.8748 0.4662 0.7912 0.052 Uiso 1 1 calc R U
H11B H 0.7926 0.3638 0.7681 0.052 Uiso 1 1 calc R U
H11C H 0.7096 0.4685 0.7818 0.052 Uiso 1 1 calc R U
C12 C 0.9488(4) 0.4231(2) 0.6365(2) 0.0301(7) Uani 1 1 d . .
H12A H 0.9554 0.4397 0.5783 0.045 Uiso 1 1 calc R U
H12B H 0.9528 0.3487 0.6436 0.045 Uiso 1 1 calc R U
H12C H 1.0261 0.4550 0.6657 0.045 Uiso 1 1 calc R U
N13 N 0.6014(2) 0.55642(16) 0.56642(13) 0.0156(5) Uani 1 1 d . .
C14 C 0.6076(3) 0.5215(2) 0.48705(18) 0.0224(6) Uani 1 1 d . .
H14 H 0.6718 0.5424 0.4464 0.027 Uiso 1 1 calc R U
C15 C 0.5053(3) 0.4520(2) 0.47812(17) 0.0227(6) Uani 1 1 d . .
H15 H 0.4830 0.4157 0.4297 0.027 Uiso 1 1 calc R U
N16 N 0.4389(2) 0.44350(17) 0.55250(14) 0.0168(5) Uani 1 1 d . .
C17 C 0.4987(3) 0.5081(2) 0.60454(17) 0.0162(5) Uani 1 1 d . .
H17 H 0.4723 0.5181 0.6598 0.019 Uiso 1 1 calc R U
C18 C 0.3247(3) 0.3727(2) 0.57171(17) 0.0189(5) Uani 1 1 d . .
H18 H 0.2337 0.4029 0.5550 0.023 Uiso 1 1 calc R U
C19 C 0.3379(4) 0.2622(2) 0.54029(19) 0.0279(7) Uani 1 1 d . .
H19A H 0.4347 0.2390 0.5323 0.033 Uiso 1 1 calc R U
H19B H 0.2800 0.2471 0.4919 0.033 Uiso 1 1 calc R U
C20 C 0.2726(4) 0.2282(2) 0.6223(2) 0.0313(7) Uani 1 1 d . .
H20A H 0.1709 0.2183 0.6198 0.038 Uiso 1 1 calc R U
H20B H 0.3188 0.1682 0.6473 0.038 Uiso 1 1 calc R U
C21 C 0.3168(3) 0.3313(2) 0.65952(18) 0.0240(6) Uani 1 1 d . .
H21A H 0.4071 0.3294 0.6881 0.029 Uiso 1 1 calc R U
H21B H 0.2445 0.3642 0.6935 0.029 Uiso 1 1 calc R U
F1 F 0.2825(4) 0.47731(19) 0.2822(2) 0.0871(11) Uani 1 1 d . .
F2 F 0.1951(3) 0.4224(2) 0.39991(13) 0.0615(8) Uani 1 1 d . .
F3 F 0.3473(2) 0.32446(16) 0.33077(13) 0.0362(5) Uani 1 1 d . .
F4 F 0.1277(3) 0.2763(2) 0.3403(2) 0.0749(10) Uani 1 1 d . .
F5 F 0.2138(3) 0.3355(2) 0.22012(14) 0.0768(10) Uani 1 1 d . .
F6 F 0.0571(3) 0.4306(2) 0.29014(15) 0.0679(9) Uani 1 1 d . .
P1 P 0.20134(9) 0.37697(6) 0.31024(4) 0.02432(19) Uani 1 1 d . .

loop_
_atom_site_aniso_label
_atom_site_aniso_U_11
_atom_site_aniso_U_22
_atom_site_aniso_U_33
_atom_site_aniso_U_23
_atom_site_aniso_U_13
_atom_site_aniso_U_12
C1 0.0123(11) 0.0196(11) 0.0135(11) -0.0037(9) -0.0022(10) -0.0038(11)
C2 0.0194(12) 0.0197(12) 0.0177(12) -0.0012(10) -0.0016(11) 0.0008(12)
C3 0.0257(15) 0.0203(13) 0.0304(16) 0.0005(11) -0.0095(13) 0.0016(12)
C4 0.055(2) 0.050(2) 0.036(2) 0.0199(17) -0.0094(18) 0.0091(19)
C5 0.0249(17) 0.049(2) 0.061(3) -0.0038(19) -0.0037(17) 0.0100(16)
C6 0.0292(14) 0.0178(12) 0.0242(14) -0.0042(10) -0.0012(13) -0.0053(13)
C7 0.0233(14) 0.0280(14) 0.0242(15) -0.0062(12) -0.0052(12) -0.0093(12)
C8 0.0195(13) 0.0302(15) 0.0206(14) 0.0000(12) -0.0046(12) -0.0010(11)
C9 0.0154(12) 0.0195(12) 0.0158(12) -0.0014(9) 0.0000(11) -0.0004(11)
C10 0.0181(13) 0.0205(13) 0.0251(14) 0.0039(10) -0.0046(11) -0.0023(11)
C11 0.0415(19) 0.0314(16) 0.0304(17) 0.0112(13) 0.0059(16) 0.0041(16)
C12 0.0283(15) 0.0231(15) 0.0390(18) -0.0007(13) 0.0020(14) 0.0028(13)
N13 0.0150(10) 0.0174(10) 0.0144(11) -0.0021(8) -0.0022(9) -0.0009(9)
C14 0.0218(13) 0.0294(14) 0.0161(13) -0.0045(11) 0.0009(11) -0.0066(12)
C15 0.0209(14) 0.0311(15) 0.0160(13) -0.0051(12) 0.0008(11) -0.0047(12)
N16 0.0119(10) 0.0196(11) 0.0189(11) -0.0009(9) -0.0007(9) -0.0006(9)
C17 0.0129(11) 0.0192(12) 0.0166(13) -0.0016(10) 0.0000(10) 0.0028(10)
C18 0.0131(12) 0.0191(12) 0.0246(13) 0.0027(11) -0.0019(10) -0.0038(11)
C19 0.0349(17) 0.0210(14) 0.0277(15) -0.0042(12) -0.0005(13) -0.0081(13)
C20 0.0353(18) 0.0247(14) 0.0338(17) 0.0045(13) -0.0007(14) -0.0082(14)
C21 0.0224(14) 0.0255(14) 0.0241(14) 0.0016(11) 0.0028(12) -0.0025(12)
F1 0.106(3) 0.0360(13) 0.119(3) 0.0289(15) 0.041(2) 0.0023(16)
F2 0.0744(18) 0.0793(17) 0.0307(12) -0.0190(11) -0.0149(12) 0.0419(16)
F3 0.0274(9) 0.0414(11) 0.0397(11) 0.0005(9) 0.0007(8) 0.0055(8)
F4 0.0406(14) 0.0628(17) 0.121(3) 0.0171(17) 0.0134(15) -0.0233(13)
F5 0.089(2) 0.113(2) 0.0275(12) -0.0269(13) -0.0116(13) 0.038(2)
F6 0.0531(15) 0.113(2) 0.0374(13) 0.0016(14) -0.0137(12) 0.0472(16)
P1 0.0282(4) 0.0276(4) 0.0172(3) 0.0009(3) -0.0010(3) 0.0037(3)

loop_
_atom_type_symbol
_atom_type_description
_atom_type_scat_dispersion_real
_atom_type_scat_dispersion_imag
_atom_type_scat_source
C C 0.0033 0.0016 'International Tables Vol C Tables 4.2.6.8 and 6.1.1.4'
H H 0.0000 0.0000 'International Tables Vol C Tables 4.2.6.8 and 6.1.1.4'
F F 0.0171 0.0103 'International Tables Vol C Tables 4.2.6.8 and 6.1.1.4'
N N 0.0061 0.0033 'International Tables Vol C Tables 4.2.6.8 and 6.1.1.4'
P P 0.1023 0.0942 'International Tables Vol C Tables 4.2.6.8 and 6.1.1.4'

loop_
_geom_angle_atom_site_label_1
_geom_angle_atom_site_label_2
_geom_angle_atom_site_label_3
_geom_angle
C2 C1 C9 123.8(2)
C2 C1 N13 119.0(2)
C9 C1 N13 117.2(2)
C6 C2 C1 116.7(3)
C6 C2 C3 120.0(2)
C1 C2 C3 123.3(2)
C2 C3 C5 110.0(3)
C2 C3 C4 110.5(3)
C5 C3 C4 110.7(3)
C2 C3 H3 108.5
C5 C3 H3 108.5
C4 C3 H3 108.5
C3 C4 H4A 109.5
C3 C4 H4B 109.5
H4A C4 H4B 109.5
C3 C4 H4C 109.5
H4A C4 H4C 109.5
H4B C4 H4C 109.5
C3 C5 H5A 109.5
C3 C5 H5B 109.5
H5A C5 H5B 109.5
C3 C5 H5C 109.5
H5A C5 H5C 109.5
H5B C5 H5C 109.5
C7 C6 C2 121.3(3)
C7 C6 H6 119.4
C2 C6 H6 119.4
C6 C7 C8 120.5(3)
C6 C7 H7 119.7
C8 C7 H7 119.7
C7 C8 C9 120.7(3)
C7 C8 H8 119.7
C9 C8 H8 119.7
C8 C9 C1 117.0(2)
C8 C9 C10 119.2(2)
C1 C9 C10 123.8(2)
C9 C10 C11 110.8(2)
C9 C10 C12 110.1(2)
C11 C10 C12 111.3(3)
C9 C10 H10 108.2
C11 C10 H10 108.2
C12 C10 H10 108.2
C10 C11 H11A 109.5
C10 C11 H11B 109.5
H11A C11 H11B 109.5
C10 C11 H11C 109.5
H11A C11 H11C 109.5
H11B C11 H11C 109.5
C10 C12 H12A 109.5
C10 C12 H12B 109.5
H12A C12 H12B 109.5
C10 C12 H12C 109.5
H12A C12 H12C 109.5
H12B C12 H12C 109.5
C17 N13 C14 108.6(2)
C17 N13 C1 125.0(2)
C14 N13 C1 126.0(2)
C15 C14 N13 107.1(2)
C15 C14 H14 126.5
N13 C14 H14 126.5
C14 C15 N16 107.3(2)
C14 C15 H15 126.4
N16 C15 H15 126.4
C17 N16 C15 108.3(2)
C17 N16 C18 125.8(2)
C15 N16 C18 125.9(2)
N13 C17 N16 108.8(2)
N13 C17 H17 125.6
N16 C17 H17 125.6
N16 C18 C19 117.1(2)
N16 C18 C21 117.3(2)
C19 C18 C21 89.3(2)
N16 C18 H18 110.5
C19 C18 H18 110.5
C21 C18 H18 110.5
C18 C19 C20 86.9(2)
C18 C19 H19A 114.2
C20 C19 H19A 114.2
C18 C19 H19B 114.2
C20 C19 H19B 114.2
H19A C19 H19B 111.3
C21 C20 C19 88.9(2)
C21 C20 H20A 113.8
C19 C20 H20A 113.8
C21 C20 H20B 113.8
C19 C20 H20B 113.8
H20A C20 H20B 111.1
C20 C21 C18 87.2(2)
C20 C21 H21A 114.1
C18 C21 H21A 114.1
C20 C21 H21B 114.1
C18 C21 H21B 114.1
H21A C21 H21B 111.3
F4 P1 F5 92.3(2)
F4 P1 F2 90.32(18)
F5 P1 F2 177.1(2)
F4 P1 F6 92.22(17)
F5 P1 F6 91.34(15)
F2 P1 F6 89.68(13)
F4 P1 F1 177.22(19)
F5 P1 F1 88.56(19)
F2 P1 F1 88.75(18)
F6 P1 F1 90.39(19)
F4 P1 F3 88.42(14)
F5 P1 F3 89.04(14)
F2 P1 F3 89.91(12)
F6 P1 F3 179.24(16)
F1 P1 F3 88.96(16)

loop_
_geom_bond_atom_site_label_1
_geom_bond_atom_site_label_2
_geom_bond_distance
C1 C2 1.396(4)
C1 C9 1.398(4)
C1 N13 1.456(3)
C2 C6 1.392(4)
C2 C3 1.522(4)
C3 C5 1.524(5)
C3 C4 1.529(5)
C3 H3 1.0000
C4 H4A 0.9800
C4 H4B 0.9800
C4 H4C 0.9800
C5 H5A 0.9800
C5 H5B 0.9800
C5 H5C 0.9800
C6 C7 1.381(4)
C6 H6 0.9500
C7 C8 1.389(4)
C7 H7 0.9500
C8 C9 1.394(4)
C8 H8 0.9500
C9 C10 1.526(4)
C10 C11 1.532(4)
C10 C12 1.532(4)
C10 H10 1.0000
C11 H11A 0.9800
C11 H11B 0.9800
C11 H11C 0.9800
C12 H12A 0.9800
C12 H12B 0.9800
C12 H12C 0.9800
N13 C17 1.331(3)
N13 C14 1.381(4)
C14 C15 1.349(4)
C14 H14 0.9500
C15 N16 1.383(4)
C15 H15 0.9500
N16 C17 1.333(3)
N16 C18 1.472(3)
C17 H17 0.9500
C18 C19 1.539(4)
C18 C21 1.541(4)
C18 H18 1.0000
C19 C20 1.551(4)
C19 H19A 0.9900
C19 H19B 0.9900
C20 C21 1.541(4)
C20 H20A 0.9900
C20 H20B 0.9900
C21 H21A 0.9900
C21 H21B 0.9900
F1 P1 1.595(3)
F2 P1 1.588(2)
F3 P1 1.602(2)
F4 P1 1.574(3)
F5 P1 1.579(2)
F6 P1 1.592(2)

loop_
_geom_torsion_atom_site_label_1
_geom_torsion_atom_site_label_2
_geom_torsion_atom_site_label_3
_geom_torsion_atom_site_label_4
_geom_torsion
C9 C1 C2 C6 -0.7(4)
N13 C1 C2 C6 -179.8(2)
C9 C1 C2 C3 179.9(3)
N13 C1 C2 C3 0.8(4)
C6 C2 C3 C5 -69.5(4)
C1 C2 C3 C5 109.9(3)
C6 C2 C3 C4 53.1(4)
C1 C2 C3 C4 -127.5(3)
C1 C2 C6 C7 0.2(4)
C3 C2 C6 C7 179.6(3)
C2 C6 C7 C8 0.4(5)
C6 C7 C8 C9 -0.4(5)
C7 C8 C9 C1 -0.1(4)
C7 C8 C9 C10 178.1(3)
C2 C1 C9 C8 0.6(4)
N13 C1 C9 C8 179.7(2)
C2 C1 C9 C10 -177.5(3)
N13 C1 C9 C10 1.6(4)
C8 C9 C10 C11 60.6(4)
C1 C9 C10 C11 -121.3(3)
C8 C9 C10 C12 -62.9(3)
C1 C9 C10 C12 115.1(3)
C2 C1 N13 C17 -109.4(3)
C9 C1 N13 C17 71.4(3)
C2 C1 N13 C14 79.4(3)
C9 C1 N13 C14 -99.7(3)
C17 N13 C14 C15 0.7(3)
C1 N13 C14 C15 173.0(2)
N13 C14 C15 N16 -1.1(3)
C14 C15 N16 C17 1.2(3)
C14 C15 N16 C18 -177.0(3)
C14 N13 C17 N16 0.0(3)
C1 N13 C17 N16 -172.4(2)
C15 N16 C17 N13 -0.7(3)
C18 N16 C17 N13 177.4(2)
C17 N16 C18 C19 -134.6(3)
C15 N16 C18 C19 43.2(4)
C17 N16 C18 C21 -30.3(4)
C15 N16 C18 C21 147.6(3)
N16 C18 C19 C20 141.4(2)
C21 C18 C19 C20 20.9(2)
C18 C19 C20 C21 -20.9(2)
C19 C20 C21 C18 20.9(2)
N16 C18 C21 C20 -141.5(3)
C19 C18 C21 C20 -21.0(2)
